data_4111179
loop_
_publ_author_name
'Shigehisa Akine'
'Takanori Taniguchi'
'Tatsuya Nabeshima'

_publ_contact_author_address
;
Tsukuba, Ibaraki 305-8571, Japan
;
_publ_contact_author_email nabesima@chem.tsukuba.ac.jp
_publ_contact_author_fax +81-29-853-4507
_publ_contact_author_name 'Tatsuya Nabeshima'
_publ_contact_author_phone +81-29-853-4507
_publ_section_title
;
 Helical Metallohost-Guest Complexes via Site-Selective Transmetalation of
 Homotrinuclear Complexes
;
_journal_name_full 'Journal of the American Chemical Society'
_journal_page_first 15765
_journal_page_last 15774
_journal_paper_doi 10.1021/ja0646702
_journal_volume 128
_journal_year 2006
_chemical_formula_moiety C36H42N4O15Zn3
_chemical_formula_sum 'C36 H42 N4 O15 Zn3'
_chemical_formula_weight 966.85
_chemical_name_common '[LZn3(OAc)2(H2O)] 2acetone'
_chemical_name_systematic
; 
 ? 
;
_space_group_IT_number 2
_symmetry_cell_setting triclinic
_symmetry_space_group_name_Hall '-P 1'
_symmetry_space_group_name_H-M 'P -1'
_atom_sites_solution_hydrogens geom
_atom_sites_solution_primary direct
_atom_sites_solution_secondary difmap
_audit_creation_method SHELXL-97
_cell_angle_alpha 95.040(2)
_cell_angle_beta 104.2689(11)
_cell_angle_gamma 112.4276(6)
_cell_formula_units_Z 2
_cell_length_a 12.2709(6)
_cell_length_b 12.4998(8)
_cell_length_c 14.6676(7)
_cell_measurement_reflns_used 14709
_cell_measurement_temperature 120
_cell_measurement_theta_max 27.50
_cell_measurement_theta_min 2.34
_cell_volume 1973.47(19)
_computing_cell_refinement 'CrystalClear (Rigaku Corp., 2000)'
_computing_data_collection 'CrystalClear (Rigaku Corp., 2000)'
_computing_data_reduction 'CrystalClear (Rigaku Corp., 2000)'
_computing_molecular_graphics ORTEP-3
_computing_publication_material ORTEP-3
_computing_structure_refinement 'SHELXL-97 (Sheldrick, 1997)'
_computing_structure_solution 'DIRDIF99 (Beurskens et al., 1999)'
_diffrn_ambient_temperature 120
_diffrn_measured_fraction_theta_full 0.943
_diffrn_measured_fraction_theta_max 0.943
_diffrn_measurement_device_type 'Rigaku Mercury CCD system'
_diffrn_measurement_method CCD
_diffrn_radiation_monochromator graphite
_diffrn_radiation_source 'fine-focus sealed tube'
_diffrn_radiation_type MoK\a
_diffrn_radiation_wavelength 0.71069
_diffrn_reflns_av_R_equivalents 0.0331
_diffrn_reflns_av_sigmaI/netI 0.0349
_diffrn_reflns_limit_h_max 15
_diffrn_reflns_limit_h_min -13
_diffrn_reflns_limit_k_max 15
_diffrn_reflns_limit_k_min -16
_diffrn_reflns_limit_l_max 12
_diffrn_reflns_limit_l_min -19
_diffrn_reflns_number 14709
_diffrn_reflns_theta_full 27.50
_diffrn_reflns_theta_max 27.50
_diffrn_reflns_theta_min 2.34
_diffrn_standards_decay_% 0
_diffrn_standards_interval_count 0
_diffrn_standards_interval_time 0
_diffrn_standards_number 0
_exptl_absorpt_coefficient_mu 1.884
_exptl_absorpt_correction_T_max 0.6019
_exptl_absorpt_correction_T_min 0.5196
_exptl_absorpt_correction_type multi-scan
_exptl_absorpt_process_details 'CrystalClear (Rigaku Corp., 2000)'
_exptl_crystal_colour yellow
_exptl_crystal_density_diffrn 1.627
_exptl_crystal_description prismatic
_exptl_crystal_F_000 992
_exptl_crystal_size_max 0.40
_exptl_crystal_size_mid 0.40
_exptl_crystal_size_min 0.30
_refine_diff_density_max 0.660
_refine_diff_density_min -0.564
_refine_diff_density_rms 0.069
_refine_ls_extinction_method none
_refine_ls_goodness_of_fit_ref 1.033
_refine_ls_hydrogen_treatment mixed
_refine_ls_matrix_type full
_refine_ls_number_parameters 537
_refine_ls_number_reflns 8533
_refine_ls_number_restraints 0
_refine_ls_restrained_S_all 1.033
_refine_ls_R_factor_all 0.0351
_refine_ls_R_factor_gt 0.0287
_refine_ls_shift/su_max 0.001
_refine_ls_shift/su_mean 0.000
_refine_ls_structure_factor_coef Fsqd
_refine_ls_weighting_details 'calc w=1/[\s^2^(Fo^2^)+(0.0431P)^2^+0.8118P] where P=(Fo^2^+2Fc^2^)/3'
_refine_ls_weighting_scheme calc
_refine_ls_wR_factor_gt 0.0743
_refine_ls_wR_factor_ref 0.0769
_reflns_number_gt 7492
_reflns_number_total 8533
_reflns_threshold_expression >2sigma(I)
_cod_data_source_file ja0646702si20060712_042026.cif
_cod_data_source_block LZn3-2
_cod_original_cell_volume 1973.47(18)
_cod_database_code 4111179

loop_
_symmetry_equiv_pos_as_xyz
'x, y, z'
'-x, -y, -z'

loop_
_atom_site_label
_atom_site_type_symbol
_atom_site_fract_x
_atom_site_fract_y
_atom_site_fract_z
_atom_site_U_iso_or_equiv
_atom_site_adp_type
_atom_site_occupancy
_atom_site_symmetry_multiplicity
_atom_site_calc_flag
_atom_site_refinement_flags
Zn1 Zn 0.21646(2) 0.214367(18) 0.433896(15) 0.01445(6) Uani 1 1 d .
Zn2 Zn 0.16403(2) -0.073698(18) 0.368473(15) 0.01444(6) Uani 1 1 d .
Zn3 Zn -0.05386(2) -0.290946(18) 0.174909(15) 0.01441(6) Uani 1 1 d .
C1 C 0.34082(18) 0.40711(17) 0.29645(14) 0.0174(4) Uani 1 1 d .
C2 C 0.28339(18) 0.28384(17) 0.25716(14) 0.0178(4) Uani 1 1 d .
C3 C 0.2762(2) 0.24810(18) 0.16156(15) 0.0223(4) Uani 1 1 d .
H1 H 0.2399 0.1661 0.1341 0.027 Uiso 1 1 calc R
C4 C 0.3203(2) 0.32857(19) 0.10626(15) 0.0244(4) Uani 1 1 d .
H2 H 0.3136 0.3011 0.0418 0.029 Uiso 1 1 calc R
C5 C 0.3743(2) 0.44912(19) 0.14388(15) 0.0245(4) Uani 1 1 d .
H3 H 0.4037 0.5045 0.1056 0.029 Uiso 1 1 calc R
C6 C 0.38443(19) 0.48677(18) 0.23785(15) 0.0211(4) Uani 1 1 d .
H4 H 0.4220 0.5692 0.2641 0.025 Uiso 1 1 calc R
O1 O 0.23805(14) 0.20194(12) 0.30583(10) 0.0197(3) Uani 1 1 d .
C7 C 0.36055(18) 0.45819(17) 0.39497(14) 0.0184(4) Uani 1 1 d .
H5 H 0.4070 0.5413 0.4153 0.022 Uiso 1 1 calc R
N1 N 0.32078(15) 0.40113(14) 0.45692(11) 0.0168(3) Uani 1 1 d .
O2 O 0.36113(14) 0.47960(12) 0.54667(10) 0.0223(3) Uani 1 1 d .
C8 C 0.30718(19) 0.41880(17) 0.61321(14) 0.0204(4) Uani 1 1 d .
H6 H 0.3610 0.4599 0.6794 0.024 Uiso 1 1 calc R
H7 H 0.3028 0.3377 0.6034 0.024 Uiso 1 1 calc R
C9 C 0.17889(19) 0.41182(17) 0.60266(14) 0.0196(4) Uani 1 1 d .
H8 H 0.1430 0.3610 0.6453 0.023 Uiso 1 1 calc R
H9 H 0.1858 0.4919 0.6248 0.023 Uiso 1 1 calc R
O3 O 0.09541(13) 0.36618(11) 0.50648(10) 0.0183(3) Uani 1 1 d .
N2 N 0.07538(15) 0.24834(13) 0.47155(11) 0.0160(3) Uani 1 1 d .
C10 C -0.04172(18) 0.18543(16) 0.43294(13) 0.0160(4) Uani 1 1 d .
H10 H -0.0961 0.2202 0.4417 0.019 Uiso 1 1 calc R
C11 C -0.09675(18) 0.06613(16) 0.37742(13) 0.0155(4) Uani 1 1 d .
C12 C -0.02882(17) 0.00134(16) 0.36465(13) 0.0137(3) Uani 1 1 d .
C13 C -0.09104(17) -0.11338(16) 0.30245(13) 0.0139(3) Uani 1 1 d .
C14 C -0.21840(18) -0.15766(16) 0.25491(13) 0.0158(4) Uani 1 1 d .
C15 C -0.28470(18) -0.08993(17) 0.26987(15) 0.0195(4) Uani 1 1 d .
H11 H -0.3710 -0.1203 0.2377 0.023 Uiso 1 1 calc R
C16 C -0.22589(19) 0.01856(17) 0.33000(15) 0.0198(4) Uani 1 1 d .
H12 H -0.2718 0.0624 0.3401 0.024 Uiso 1 1 calc R
O4 O 0.09234(12) 0.03990(11) 0.40702(9) 0.0147(3) Uani 1 1 d .
O5 O -0.02304(12) -0.17139(11) 0.29328(9) 0.0147(3) Uani 1 1 d .
C17 C -0.28798(18) -0.27029(16) 0.18839(13) 0.0164(4) Uani 1 1 d .
H13 H -0.3741 -0.2935 0.1600 0.020 Uiso 1 1 calc R
N3 N -0.24160(15) -0.34158(13) 0.16484(11) 0.0157(3) Uani 1 1 d .
O6 O -0.33290(13) -0.43793(12) 0.09019(10) 0.0187(3) Uani 1 1 d .
C18 C -0.33942(19) -0.54956(16) 0.11220(15) 0.0206(4) Uani 1 1 d .
H14 H -0.4010 -0.6131 0.0573 0.025 Uiso 1 1 calc R
H15 H -0.3701 -0.5614 0.1686 0.025 Uiso 1 1 calc R
C19 C -0.21928(19) -0.56307(17) 0.13325(14) 0.0196(4) Uani 1 1 d .
H16 H -0.1592 -0.5040 0.1914 0.024 Uiso 1 1 calc R
H17 H -0.2338 -0.6425 0.1473 0.024 Uiso 1 1 calc R
O7 O -0.16690(14) -0.54838(11) 0.05572(10) 0.0203(3) Uani 1 1 d .
N4 N -0.10477(15) -0.42643(13) 0.05610(12) 0.0164(3) Uani 1 1 d .
C20 C -0.07970(18) -0.41222(17) -0.02270(14) 0.0176(4) Uani 1 1 d .
H18 H -0.1042 -0.4814 -0.0693 0.021 Uiso 1 1 calc R
C21 C -0.01718(18) -0.29960(17) -0.04709(14) 0.0173(4) Uani 1 1 d .
C22 C 0.02517(18) -0.18780(17) 0.01365(14) 0.0172(4) Uani 1 1 d .
C23 C 0.0766(2) -0.08665(18) -0.02409(16) 0.0233(4) Uani 1 1 d .
H19 H 0.1044 -0.0106 0.0145 0.028 Uiso 1 1 calc R
C24 C 0.0876(2) -0.0951(2) -0.11549(17) 0.0304(5) Uani 1 1 d .
H20 H 0.1215 -0.0251 -0.1390 0.036 Uiso 1 1 calc R
C25 C 0.0497(2) -0.2049(2) -0.17386(16) 0.0303(5) Uani 1 1 d .
H21 H 0.0600 -0.2105 -0.2359 0.036 Uiso 1 1 calc R
C26 C -0.0029(2) -0.3050(2) -0.13948(15) 0.0244(4) Uani 1 1 d .
H22 H -0.0305 -0.3801 -0.1794 0.029 Uiso 1 1 calc R
O8 O 0.01947(13) -0.17353(12) 0.10285(10) 0.0189(3) Uani 1 1 d .
O9 O 0.35312(13) 0.19760(12) 0.52736(10) 0.0200(3) Uani 1 1 d .
O10 O 0.32828(13) 0.01406(12) 0.47057(10) 0.0219(3) Uani 1 1 d .
C27 C 0.38510(18) 0.11286(17) 0.52721(14) 0.0179(4) Uani 1 1 d .
C28 C 0.50549(19) 0.13364(18) 0.60146(15) 0.0236(4) Uani 1 1 d .
H23 H 0.4890 0.0770 0.6439 0.035 Uiso 1 1 calc R
H24 H 0.5426 0.2143 0.6395 0.035 Uiso 1 1 calc R
H25 H 0.5626 0.1231 0.5689 0.035 Uiso 1 1 calc R
O11 O 0.17534(14) -0.22377(12) 0.39357(11) 0.0222(3) Uani 1 1 d .
O12 O 0.04845(14) -0.35791(12) 0.25865(10) 0.0206(3) Uani 1 1 d .
C29 C 0.11782(18) -0.32753(17) 0.34414(14) 0.0185(4) Uani 1 1 d .
C30 C 0.1336(3) -0.4249(2) 0.39190(18) 0.0348(6) Uani 1 1 d .
H26 H 0.0583 -0.4699 0.4081 0.052 Uiso 1 1 calc R
H27 H 0.2041 -0.3904 0.4507 0.052 Uiso 1 1 calc R
H28 H 0.1486 -0.4777 0.3480 0.052 Uiso 1 1 calc R
O13 O 0.20943(14) -0.01696(13) 0.25151(11) 0.0189(3) Uani 1 1 d .
H29 H 0.162(3) -0.048(2) 0.206(2) 0.024(7) Uiso 1 1 d .
H30 H 0.216(3) 0.057(3) 0.262(3) 0.064(11) Uiso 1 1 d .
O14 O 0.7047(3) 0.29759(18) 0.29879(19) 0.0698(8) Uani 1 1 d .
C31 C 0.5585(3) 0.2185(2) 0.3807(2) 0.0416(6) Uani 1 1 d .
H31 H 0.5891 0.1727 0.4228 0.062 Uiso 1 1 calc R
H32 H 0.4679 0.1809 0.3581 0.062 Uiso 1 1 calc R
H33 H 0.5868 0.2990 0.4164 0.062 Uiso 1 1 calc R
C32 C 0.6067(3) 0.2226(2) 0.29693(18) 0.0332(5) Uani 1 1 d .
C33 C 0.5278(3) 0.1263(3) 0.2099(2) 0.0527(8) Uani 1 1 d .
H34 H 0.4610 0.1447 0.1736 0.079 Uiso 1 1 calc R
H35 H 0.4923 0.0510 0.2300 0.079 Uiso 1 1 calc R
H36 H 0.5786 0.1202 0.1693 0.079 Uiso 1 1 calc R
O15 O 0.55964(15) 0.26230(16) 0.88725(14) 0.0417(5) Uani 1 1 d .
C34 C 0.6558(3) 0.1508(2) 0.9694(2) 0.0415(6) Uani 1 1 d .
H37 H 0.7299 0.1966 1.0241 0.062 Uiso 1 1 calc R
H38 H 0.6642 0.0827 0.9386 0.062 Uiso 1 1 calc R
H39 H 0.5829 0.1230 0.9920 0.062 Uiso 1 1 calc R
C35 C 0.6412(2) 0.22742(19) 0.89814(17) 0.0288(5) Uani 1 1 d .
C36 C 0.7310(2) 0.2587(2) 0.84198(17) 0.0320(5) Uani 1 1 d .
H40 H 0.7200 0.3175 0.8051 0.048 Uiso 1 1 calc R
H41 H 0.7164 0.1876 0.7978 0.048 Uiso 1 1 calc R
H42 H 0.8155 0.2914 0.8860 0.048 Uiso 1 1 calc R

loop_
_atom_site_aniso_label
_atom_site_aniso_U_11
_atom_site_aniso_U_22
_atom_site_aniso_U_33
_atom_site_aniso_U_23
_atom_site_aniso_U_13
_atom_site_aniso_U_12
Zn1 0.01393(11) 0.01274(10) 0.01519(11) 0.00197(8) 0.00334(8) 0.00486(9)
Zn2 0.01277(11) 0.01317(10) 0.01592(11) 0.00161(8) 0.00222(8) 0.00549(9)
Zn3 0.01495(11) 0.01321(10) 0.01415(11) 0.00146(8) 0.00412(8) 0.00541(9)
C1 0.0155(9) 0.0175(9) 0.0194(9) 0.0051(7) 0.0049(7) 0.0070(8)
C2 0.0162(9) 0.0184(9) 0.0189(9) 0.0059(7) 0.0037(7) 0.0080(8)
C3 0.0248(11) 0.0216(10) 0.0186(10) 0.0041(8) 0.0049(8) 0.0086(9)
C4 0.0251(11) 0.0303(11) 0.0183(10) 0.0072(8) 0.0072(8) 0.0113(9)
C5 0.0227(10) 0.0300(11) 0.0224(10) 0.0141(8) 0.0079(8) 0.0100(9)
C6 0.0163(9) 0.0182(9) 0.0259(10) 0.0075(8) 0.0048(8) 0.0046(8)
O1 0.0255(7) 0.0151(6) 0.0172(7) 0.0041(5) 0.0078(6) 0.0063(6)
C7 0.0161(9) 0.0143(8) 0.0230(10) 0.0031(7) 0.0049(8) 0.0053(8)
N1 0.0164(8) 0.0143(7) 0.0159(8) -0.0016(6) 0.0024(6) 0.0049(7)
O2 0.0229(7) 0.0165(6) 0.0195(7) -0.0037(5) 0.0076(6) 0.0007(6)
C8 0.0231(10) 0.0189(9) 0.0149(9) 0.0005(7) 0.0038(8) 0.0062(8)
C9 0.0221(10) 0.0168(9) 0.0172(9) -0.0004(7) 0.0064(8) 0.0059(8)
O3 0.0212(7) 0.0113(6) 0.0195(7) -0.0004(5) 0.0025(6) 0.0070(6)
N2 0.0197(8) 0.0109(7) 0.0168(8) 0.0014(6) 0.0050(6) 0.0064(6)
C10 0.0178(9) 0.0157(9) 0.0167(9) 0.0038(7) 0.0062(7) 0.0087(8)
C11 0.0152(9) 0.0151(8) 0.0153(9) 0.0028(7) 0.0041(7) 0.0057(7)
C12 0.0137(8) 0.0143(8) 0.0120(8) 0.0034(7) 0.0038(7) 0.0045(7)
C13 0.0139(9) 0.0138(8) 0.0139(8) 0.0045(7) 0.0051(7) 0.0047(7)
C14 0.0153(9) 0.0147(8) 0.0159(9) 0.0026(7) 0.0047(7) 0.0049(8)
C15 0.0131(9) 0.0184(9) 0.0241(10) 0.0011(8) 0.0030(8) 0.0059(8)
C16 0.0164(9) 0.0183(9) 0.0257(10) 0.0020(8) 0.0054(8) 0.0095(8)
O4 0.0121(6) 0.0124(6) 0.0173(6) 0.0014(5) 0.0019(5) 0.0045(5)
O5 0.0129(6) 0.0140(6) 0.0164(6) 0.0008(5) 0.0026(5) 0.0064(5)
C17 0.0135(9) 0.0168(9) 0.0160(9) 0.0029(7) 0.0035(7) 0.0041(8)
N3 0.0141(8) 0.0134(7) 0.0143(7) -0.0006(6) 0.0020(6) 0.0024(6)
O6 0.0161(7) 0.0152(6) 0.0161(7) -0.0036(5) -0.0009(5) 0.0026(6)
C18 0.0216(10) 0.0135(8) 0.0226(10) 0.0005(7) 0.0082(8) 0.0029(8)
C19 0.0232(10) 0.0139(8) 0.0198(10) 0.0022(7) 0.0077(8) 0.0053(8)
O7 0.0247(7) 0.0118(6) 0.0232(7) 0.0010(5) 0.0103(6) 0.0051(6)
N4 0.0155(8) 0.0114(7) 0.0192(8) 0.0011(6) 0.0032(6) 0.0040(6)
C20 0.0173(9) 0.0183(9) 0.0159(9) -0.0006(7) 0.0016(7) 0.0090(8)
C21 0.0159(9) 0.0220(9) 0.0155(9) 0.0054(7) 0.0045(7) 0.0092(8)
C22 0.0155(9) 0.0199(9) 0.0174(9) 0.0051(7) 0.0041(7) 0.0088(8)
C23 0.0251(11) 0.0211(10) 0.0258(11) 0.0088(8) 0.0083(9) 0.0107(9)
C24 0.0329(12) 0.0324(12) 0.0285(12) 0.0173(10) 0.0118(10) 0.0125(11)
C25 0.0370(13) 0.0388(13) 0.0188(10) 0.0126(9) 0.0124(9) 0.0157(11)
C26 0.0273(11) 0.0289(11) 0.0171(10) 0.0031(8) 0.0054(8) 0.0130(9)
O8 0.0226(7) 0.0159(6) 0.0168(7) 0.0027(5) 0.0063(6) 0.0066(6)
O9 0.0184(7) 0.0186(7) 0.0206(7) 0.0019(5) 0.0004(6) 0.0091(6)
O10 0.0168(7) 0.0192(7) 0.0237(7) -0.0027(6) -0.0006(6) 0.0070(6)
C27 0.0154(9) 0.0201(9) 0.0170(9) 0.0028(7) 0.0042(7) 0.0070(8)
C28 0.0183(10) 0.0232(10) 0.0241(10) -0.0013(8) -0.0020(8) 0.0096(9)
O11 0.0211(7) 0.0149(6) 0.0258(8) 0.0020(5) -0.0012(6) 0.0082(6)
O12 0.0235(7) 0.0211(7) 0.0181(7) 0.0027(5) 0.0025(6) 0.0127(6)
C29 0.0156(9) 0.0175(9) 0.0225(10) 0.0048(7) 0.0041(8) 0.0080(8)
C30 0.0440(15) 0.0207(10) 0.0322(12) 0.0057(9) -0.0048(11) 0.0156(11)
O13 0.0196(7) 0.0155(7) 0.0186(7) 0.0014(6) 0.0054(6) 0.0048(6)
O14 0.0875(19) 0.0329(11) 0.0767(17) 0.0011(10) 0.0576(15) -0.0058(12)
C31 0.0449(16) 0.0353(13) 0.0412(15) 0.0048(11) 0.0208(13) 0.0092(12)
C32 0.0464(15) 0.0207(10) 0.0355(13) 0.0100(9) 0.0163(11) 0.0136(11)
C33 0.059(2) 0.0578(18) 0.0351(15) -0.0005(13) 0.0077(14) 0.0236(17)
O15 0.0184(8) 0.0414(10) 0.0542(12) -0.0145(9) -0.0036(8) 0.0152(8)
C34 0.0342(14) 0.0394(14) 0.0430(15) 0.0034(11) 0.0089(12) 0.0099(12)
C35 0.0196(11) 0.0232(10) 0.0296(12) -0.0123(9) -0.0048(9) 0.0055(9)
C36 0.0266(12) 0.0355(12) 0.0291(12) -0.0037(10) -0.0012(9) 0.0160(11)

loop_
_atom_type_symbol
_atom_type_description
_atom_type_scat_dispersion_real
_atom_type_scat_dispersion_imag
_atom_type_scat_source
C C 0.0033 0.0016 'International Tables Vol C Tables 4.2.6.8 and 6.1.1.4'
H H 0.0000 0.0000 'International Tables Vol C Tables 4.2.6.8 and 6.1.1.4'
N N 0.0061 0.0033 'International Tables Vol C Tables 4.2.6.8 and 6.1.1.4'
O O 0.0106 0.0060 'International Tables Vol C Tables 4.2.6.8 and 6.1.1.4'
Zn Zn 0.2839 1.4301 'International Tables Vol C Tables 4.2.6.8 and 6.1.1.4'

loop_
_geom_angle_atom_site_label_1
_geom_angle_atom_site_label_2
_geom_angle_atom_site_label_3
_geom_angle
O1 Zn1 O9 109.66(6)
O1 Zn1 O4 93.39(5)
O9 Zn1 O4 96.06(5)
O1 Zn1 N2 126.49(6)
O9 Zn1 N2 123.79(6)
O4 Zn1 N2 83.96(6)
O1 Zn1 N1 88.05(6)
O9 Zn1 N1 91.59(6)
O4 Zn1 N1 171.22(6)
N2 Zn1 N1 88.23(6)
O11 Zn2 O10 88.07(6)
O11 Zn2 O13 116.70(6)
O10 Zn2 O13 100.25(6)
O11 Zn2 O4 141.32(6)
O10 Zn2 O4 94.05(5)
O13 Zn2 O4 100.93(6)
O11 Zn2 O5 88.74(6)
O10 Zn2 O5 165.15(6)
O13 Zn2 O5 94.14(6)
O4 Zn2 O5 79.52(5)
O8 Zn3 O12 120.66(6)
O8 Zn3 O5 95.72(5)
O12 Zn3 O5 88.93(5)
O8 Zn3 N4 89.77(6)
O12 Zn3 N4 91.53(6)
O5 Zn3 N4 173.33(6)
O8 Zn3 N3 118.24(6)
O12 Zn3 N3 121.08(6)
O5 Zn3 N3 84.04(6)
N4 Zn3 N3 90.03(6)
C6 C1 C2 119.07(18)
C6 C1 C7 116.64(18)
C2 C1 C7 124.28(18)
O1 C2 C3 118.87(18)
O1 C2 C1 123.73(18)
C3 C2 C1 117.40(18)
C4 C3 C2 122.00(19)
C4 C3 H1 119.0
C2 C3 H1 119.0
C3 C4 C5 120.7(2)
C3 C4 H2 119.6
C5 C4 H2 119.6
C6 C5 C4 118.6(2)
C6 C5 H3 120.7
C4 C5 H3 120.7
C5 C6 C1 122.19(19)
C5 C6 H4 118.9
C1 C6 H4 118.9
C2 O1 Zn1 131.48(12)
N1 C7 C1 125.70(18)
N1 C7 H5 117.1
C1 C7 H5 117.1
C7 N1 O2 110.04(15)
C7 N1 Zn1 126.06(13)
O2 N1 Zn1 123.84(12)
N1 O2 C8 110.27(14)
O2 C8 C9 112.65(17)
O2 C8 H6 109.1
C9 C8 H6 109.1
O2 C8 H7 109.1
C9 C8 H7 109.1
H6 C8 H7 107.8
O3 C9 C8 114.45(16)
O3 C9 H8 108.6
C8 C9 H8 108.6
O3 C9 H9 108.6
C8 C9 H9 108.6
H8 C9 H9 107.6
N2 O3 C9 111.92(14)
C10 N2 O3 108.97(15)
C10 N2 Zn1 125.09(13)
O3 N2 Zn1 120.15(11)
N2 C10 C11 125.07(18)
N2 C10 H10 117.5
C11 C10 H10 117.5
C12 C11 C16 120.27(17)
C12 C11 C10 123.57(18)
C16 C11 C10 116.06(17)
O4 C12 C11 123.68(16)
O4 C12 C13 117.09(16)
C11 C12 C13 119.23(17)
O5 C13 C14 123.59(16)
O5 C13 C12 116.93(16)
C14 C13 C12 119.48(17)
C13 C14 C15 119.86(17)
C13 C14 C17 123.40(17)
C15 C14 C17 116.73(17)
C16 C15 C14 120.70(18)
C16 C15 H11 119.7
C14 C15 H11 119.7
C15 C16 C11 120.46(18)
C15 C16 H12 119.8
C11 C16 H12 119.8
C12 O4 Zn2 113.62(11)
C12 O4 Zn1 123.86(11)
Zn2 O4 Zn1 112.38(6)
C13 O5 Zn3 126.10(11)
C13 O5 Zn2 112.69(11)
Zn3 O5 Zn2 113.58(6)
N3 C17 C14 124.79(18)
N3 C17 H13 117.6
C14 C17 H13 117.6
C17 N3 O6 109.99(15)
C17 N3 Zn3 124.72(13)
O6 N3 Zn3 118.55(11)
N3 O6 C18 111.48(14)
O6 C18 C19 115.39(16)
O6 C18 H14 108.4
C19 C18 H14 108.4
O6 C18 H15 108.4
C19 C18 H15 108.4
H14 C18 H15 107.5
O7 C19 C18 113.10(17)
O7 C19 H16 109.0
C18 C19 H16 109.0
O7 C19 H17 109.0
C18 C19 H17 109.0
H16 C19 H17 107.8
N4 O7 C19 110.21(13)
C20 N4 O7 110.66(15)
C20 N4 Zn3 125.76(13)
O7 N4 Zn3 123.50(11)
N4 C20 C21 125.58(17)
N4 C20 H18 117.2
C21 C20 H18 117.2
C26 C21 C22 119.48(18)
C26 C21 C20 115.80(18)
C22 C21 C20 124.68(18)
O8 C22 C23 118.78(18)
O8 C22 C21 124.00(17)
C23 C22 C21 117.22(18)
C24 C23 C22 121.8(2)
C24 C23 H19 119.1
C22 C23 H19 119.1
C23 C24 C25 120.9(2)
C23 C24 H20 119.6
C25 C24 H20 119.6
C26 C25 C24 118.5(2)
C26 C25 H21 120.8
C24 C25 H21 120.8
C25 C26 C21 122.1(2)
C25 C26 H22 118.9
C21 C26 H22 118.9
C22 O8 Zn3 130.00(12)
C27 O9 Zn1 129.27(13)
C27 O10 Zn2 137.07(14)
O10 C27 O9 126.43(18)
O10 C27 C28 116.96(18)
O9 C27 C28 116.60(17)
C27 C28 H23 109.5
C27 C28 H24 109.5
H23 C28 H24 109.5
C27 C28 H25 109.5
H23 C28 H25 109.5
H24 C28 H25 109.5
C29 O11 Zn2 130.85(13)
C29 O12 Zn3 135.15(13)
O12 C29 O11 126.38(18)
O12 C29 C30 116.69(18)
O11 C29 C30 116.93(18)
C29 C30 H26 109.5
C29 C30 H27 109.5
H26 C30 H27 109.5
C29 C30 H28 109.5
H26 C30 H28 109.5
H27 C30 H28 109.5
Zn2 O13 H29 114(2)
Zn2 O13 H30 102(2)
H29 O13 H30 108(3)
C32 C31 H31 109.5
C32 C31 H32 109.5
H31 C31 H32 109.5
C32 C31 H33 109.5
H31 C31 H33 109.5
H32 C31 H33 109.5
O14 C32 C31 122.2(2)
O14 C32 C33 121.3(3)
C31 C32 C33 116.5(2)
C32 C33 H34 109.5
C32 C33 H35 109.5
H34 C33 H35 109.5
C32 C33 H36 109.5
H34 C33 H36 109.5
H35 C33 H36 109.5
C35 C34 H37 109.5
C35 C34 H38 109.5
H37 C34 H38 109.5
C35 C34 H39 109.5
H37 C34 H39 109.5
H38 C34 H39 109.5
O15 C35 C36 121.8(2)
O15 C35 C34 121.2(3)
C36 C35 C34 117.0(2)
C35 C36 H40 109.5
C35 C36 H41 109.5
H40 C36 H41 109.5
C35 C36 H42 109.5
H40 C36 H42 109.5
H41 C36 H42 109.5

loop_
_geom_bond_atom_site_label_1
_geom_bond_atom_site_label_2
_geom_bond_distance
Zn1 O1 1.9617(14)
Zn1 O9 1.9801(14)
Zn1 O4 2.0615(13)
Zn1 N2 2.1151(17)
Zn1 N1 2.1379(16)
Zn2 O11 1.9921(14)
Zn2 O10 2.0111(14)
Zn2 O13 2.0347(15)
Zn2 O4 2.0413(13)
Zn2 O5 2.0865(13)
Zn3 O8 1.9532(14)
Zn3 O12 2.0019(14)
Zn3 O5 2.0445(13)
Zn3 N4 2.1054(15)
Zn3 N3 2.1055(16)
C1 C6 1.410(3)
C1 C2 1.421(3)
C1 C7 1.450(3)
C2 O1 1.325(2)
C2 C3 1.404(3)
C3 C4 1.381(3)
C3 H1 0.9500
C4 C5 1.388(3)
C4 H2 0.9500
C5 C6 1.376(3)
C5 H3 0.9500
C6 H4 0.9500
C7 N1 1.280(3)
C7 H5 0.9500
N1 O2 1.422(2)
O2 C8 1.426(2)
C8 C9 1.511(3)
C8 H6 0.9900
C8 H7 0.9900
C9 O3 1.437(2)
C9 H8 0.9900
C9 H9 0.9900
O3 N2 1.4219(19)
N2 C10 1.289(3)
C10 C11 1.446(2)
C10 H10 0.9500
C11 C12 1.397(3)
C11 C16 1.419(3)
C12 O4 1.332(2)
C12 C13 1.436(2)
C13 O5 1.319(2)
C13 C14 1.404(3)
C14 C15 1.417(3)
C14 C17 1.447(2)
C15 C16 1.366(3)
C15 H11 0.9500
C16 H12 0.9500
C17 N3 1.291(3)
C17 H13 0.9500
N3 O6 1.4278(19)
O6 C18 1.437(2)
C18 C19 1.507(3)
C18 H14 0.9900
C18 H15 0.9900
C19 O7 1.431(2)
C19 H16 0.9900
C19 H17 0.9900
O7 N4 1.419(2)
N4 C20 1.277(3)
C20 C21 1.448(3)
C20 H18 0.9500
C21 C26 1.408(3)
C21 C22 1.420(3)
C22 O8 1.327(2)
C22 C23 1.411(3)
C23 C24 1.379(3)
C23 H19 0.9500
C24 C25 1.395(3)
C24 H20 0.9500
C25 C26 1.375(3)
C25 H21 0.9500
C26 H22 0.9500
O9 C27 1.262(2)
O10 C27 1.256(2)
C27 C28 1.517(3)
C28 H23 0.9800
C28 H24 0.9800
C28 H25 0.9800
O11 C29 1.261(2)
O12 C29 1.259(2)
C29 C30 1.507(3)
C30 H26 0.9800
C30 H27 0.9800
C30 H28 0.9800
O13 H29 0.73(3)
O13 H30 0.89(4)
O14 C32 1.202(3)
C31 C32 1.486(4)
C31 H31 0.9800
C31 H32 0.9800
C31 H33 0.9800
C32 C33 1.499(4)
C33 H34 0.9800
C33 H35 0.9800
C33 H36 0.9800
O15 C35 1.219(3)
C34 C35 1.502(4)
C34 H37 0.9800
C34 H38 0.9800
C34 H39 0.9800
C35 C36 1.490(4)
C36 H40 0.9800
C36 H41 0.9800
C36 H42 0.9800

loop_
_geom_torsion_atom_site_label_1
_geom_torsion_atom_site_label_2
_geom_torsion_atom_site_label_3
_geom_torsion_atom_site_label_4
_geom_torsion
C6 C1 C2 O1 -179.14(18)
C7 C1 C2 O1 2.1(3)
C6 C1 C2 C3 1.6(3)
C7 C1 C2 C3 -177.14(19)
O1 C2 C3 C4 179.28(19)
C1 C2 C3 C4 -1.4(3)
C2 C3 C4 C5 0.2(3)
C3 C4 C5 C6 0.8(3)
C4 C5 C6 C1 -0.6(3)
C2 C1 C6 C5 -0.6(3)
C7 C1 C6 C5 178.2(2)
C3 C2 O1 Zn1 -173.73(14)
C1 C2 O1 Zn1 7.0(3)
O9 Zn1 O1 C2 -99.80(17)
O4 Zn1 O1 C2 162.53(17)
N2 Zn1 O1 C2 77.55(18)
N1 Zn1 O1 C2 -8.80(17)
C6 C1 C7 N1 175.27(19)
C2 C1 C7 N1 -6.0(3)
C1 C7 N1 O2 178.17(18)
C1 C7 N1 Zn1 1.0(3)
O1 Zn1 N1 C7 4.73(17)
O9 Zn1 N1 C7 114.35(17)
O4 Zn1 N1 C7 -94.9(4)
N2 Zn1 N1 C7 -121.88(17)
O1 Zn1 N1 O2 -172.11(14)
O9 Zn1 N1 O2 -62.49(14)
O4 Zn1 N1 O2 88.3(4)
N2 Zn1 N1 O2 61.28(14)
C7 N1 O2 C8 174.30(16)
Zn1 N1 O2 C8 -8.4(2)
N1 O2 C8 C9 -83.94(18)
O2 C8 C9 O3 51.9(2)
C8 C9 O3 N2 61.6(2)
C9 O3 N2 C10 132.88(17)
C9 O3 N2 Zn1 -72.61(17)
O1 Zn1 N2 C10 57.31(18)
O9 Zn1 N2 C10 -125.70(16)
O4 Zn1 N2 C10 -32.43(16)
N1 Zn1 N2 C10 143.57(16)
O1 Zn1 N2 O3 -92.86(13)
O9 Zn1 N2 O3 84.13(14)
O4 Zn1 N2 O3 177.39(13)
N1 Zn1 N2 O3 -6.60(13)
O3 N2 C10 C11 170.53(17)
Zn1 N2 C10 C11 17.6(3)
N2 C10 C11 C12 4.7(3)
N2 C10 C11 C16 -171.47(19)
C16 C11 C12 O4 -179.70(18)
C10 C11 C12 O4 4.3(3)
C16 C11 C12 C13 0.5(3)
C10 C11 C12 C13 -175.52(17)
O4 C12 C13 O5 0.6(2)
C11 C12 C13 O5 -179.54(16)
O4 C12 C13 C14 -179.13(16)
C11 C12 C13 C14 0.7(3)
O5 C13 C14 C15 179.20(18)
C12 C13 C14 C15 -1.0(3)
O5 C13 C14 C17 -2.0(3)
C12 C13 C14 C17 177.77(17)
C13 C14 C15 C16 0.2(3)
C17 C14 C15 C16 -178.69(19)
C14 C15 C16 C11 1.0(3)
C12 C11 C16 C15 -1.4(3)
C10 C11 C16 C15 174.95(19)
C11 C12 O4 Zn2 -177.56(14)
C13 C12 O4 Zn2 2.2(2)
C11 C12 O4 Zn1 -35.0(2)
C13 C12 O4 Zn1 144.80(13)
O11 Zn2 O4 C12 -77.46(15)
O10 Zn2 O4 C12 -169.43(12)
O13 Zn2 O4 C12 89.30(12)
O5 Zn2 O4 C12 -2.94(12)
O11 Zn2 O4 Zn1 135.64(8)
O10 Zn2 O4 Zn1 43.66(7)
O13 Zn2 O4 Zn1 -57.61(7)
O5 Zn2 O4 Zn1 -149.85(7)
O1 Zn1 O4 C12 -85.78(14)
O9 Zn1 O4 C12 164.03(14)
N2 Zn1 O4 C12 40.58(14)
N1 Zn1 O4 C12 13.4(4)
O1 Zn1 O4 Zn2 57.18(7)
O9 Zn1 O4 Zn2 -53.02(7)
N2 Zn1 O4 Zn2 -176.47(7)
N1 Zn1 O4 Zn2 156.4(3)
C14 C13 O5 Zn3 29.3(2)
C12 C13 O5 Zn3 -150.42(13)
C14 C13 O5 Zn2 176.65(14)
C12 C13 O5 Zn2 -3.1(2)
O8 Zn3 O5 C13 80.45(15)
O12 Zn3 O5 C13 -158.84(15)
N4 Zn3 O5 C13 -64.8(5)
N3 Zn3 O5 C13 -37.43(14)
O8 Zn3 O5 Zn2 -66.62(7)
O12 Zn3 O5 Zn2 54.09(7)
N4 Zn3 O5 Zn2 148.2(5)
N3 Zn3 O5 Zn2 175.50(7)
O11 Zn2 O5 C13 146.22(12)
O10 Zn2 O5 C13 68.6(2)
O13 Zn2 O5 C13 -97.10(12)
O4 Zn2 O5 C13 3.27(12)
O11 Zn2 O5 Zn3 -62.21(7)
O10 Zn2 O5 Zn3 -139.83(19)
O13 Zn2 O5 Zn3 54.47(7)
O4 Zn2 O5 Zn3 154.84(7)
C13 C14 C17 N3 -0.5(3)
C15 C14 C17 N3 178.31(19)
C14 C17 N3 O6 -173.71(17)
C14 C17 N3 Zn3 -23.2(3)
O8 Zn3 N3 C17 -59.16(17)
O12 Zn3 N3 C17 119.29(15)
O5 Zn3 N3 C17 34.15(16)
N4 Zn3 N3 C17 -148.91(16)
O8 Zn3 N3 O6 89.12(13)
O12 Zn3 N3 O6 -92.44(13)
O5 Zn3 N3 O6 -177.58(13)
N4 Zn3 N3 O6 -0.64(13)
C17 N3 O6 C18 -130.83(17)
Zn3 N3 O6 C18 76.55(16)
N3 O6 C18 C19 -55.7(2)
O6 C18 C19 O7 -58.6(2)
C18 C19 O7 N4 79.67(19)
C19 O7 N4 C20 -166.82(17)
C19 O7 N4 Zn3 16.3(2)
O8 Zn3 N4 C20 2.82(17)
O12 Zn3 N4 C20 -117.85(17)
O5 Zn3 N4 C20 148.2(4)
N3 Zn3 N4 C20 121.06(17)
O8 Zn3 N4 O7 179.19(14)
O12 Zn3 N4 O7 58.52(14)
O5 Zn3 N4 O7 -35.4(6)
N3 Zn3 N4 O7 -62.57(14)
O7 N4 C20 C21 179.76(18)
Zn3 N4 C20 C21 -3.5(3)
N4 C20 C21 C26 -178.0(2)
N4 C20 C21 C22 -0.3(3)
C26 C21 C22 O8 -177.78(19)
C20 C21 C22 O8 4.5(3)
C26 C21 C22 C23 2.0(3)
C20 C21 C22 C23 -175.70(19)
O8 C22 C23 C24 178.7(2)
C21 C22 C23 C24 -1.1(3)
C22 C23 C24 C25 -1.0(4)
C23 C24 C25 C26 2.2(4)
C24 C25 C26 C21 -1.3(4)
C22 C21 C26 C25 -0.8(3)
C20 C21 C26 C25 177.1(2)
C23 C22 O8 Zn3 175.69(14)
C21 C22 O8 Zn3 -4.6(3)
O12 Zn3 O8 C22 92.76(17)
O5 Zn3 O8 C22 -175.08(16)
N4 Zn3 O8 C22 1.12(17)
N3 Zn3 O8 C22 -88.79(17)
O1 Zn1 O9 C27 -58.73(18)
O4 Zn1 O9 C27 37.07(17)
N2 Zn1 O9 C27 123.84(17)
N1 Zn1 O9 C27 -147.23(17)
O11 Zn2 O10 C27 -154.4(2)
O13 Zn2 O10 C27 88.8(2)
O4 Zn2 O10 C27 -13.1(2)
O5 Zn2 O10 C27 -76.7(3)
Zn2 O10 C27 O9 -8.5(3)
Zn2 O10 C27 C28 172.89(15)
Zn1 O9 C27 O10 -7.1(3)
Zn1 O9 C27 C28 171.51(14)
O10 Zn2 O11 C29 -162.95(19)
O13 Zn2 O11 C29 -62.4(2)
O4 Zn2 O11 C29 102.98(19)
O5 Zn2 O11 C29 31.56(19)
O8 Zn3 O12 C29 86.3(2)
O5 Zn3 O12 C29 -9.7(2)
N4 Zn3 O12 C29 176.9(2)
N3 Zn3 O12 C29 -92.1(2)
Zn3 O12 C29 O11 -25.7(3)
Zn3 O12 C29 C30 154.30(17)
Zn2 O11 C29 O12 10.0(3)
Zn2 O11 C29 C30 -170.03(16)
